data_7117310
loop_
_publ_author_name
'Mohamed E. Moustafa'
'Paul D. Boyle'
'Richard J. Puddephatt'

_publ_section_title
;
 A biomimetic phenol substituent effect on the reaction of a
 dimethylplatinum(II) complex with oxygen: proton coupled electron
 transfer and multiple proton relay
;
_journal_name_full Chem.Commun.
_journal_page_first 10334
_journal_paper_doi 10.1039/C5cc03136B
_journal_volume 51
_journal_year 2015
_chemical_formula_sum 'C17.75 H24 N2 O3.5 Pt'
_chemical_formula_weight 516.48
_space_group_crystal_system monoclinic
_space_group_IT_number 15
_space_group_name_Hall '-C 2yc'
_space_group_name_H-M_alt 'C 1 2/c 1'
_symmetry_space_group_name_Hall '-C 2yc'
_symmetry_space_group_name_H-M 'C 1 2/c 1'
_atom_sites_solution_hydrogens mixed
_atom_sites_solution_primary dual
_atom_sites_solution_secondary difmap
_audit_block_doi 10.5517/cc14j1vk
_audit_creation_method SHELXL-2014/7
_audit_update_record
;
2015-04-06 deposited with the CCDC.
2015-05-18 downloaded from the CCDC.
;
_cell_angle_alpha 90
_cell_angle_beta 134.007(7)
_cell_angle_gamma 90
_cell_formula_units_Z 16
_cell_length_a 33.626(8)
_cell_length_b 12.052(4)
_cell_length_c 24.064(5)
_cell_measurement_reflns_used 9857
_cell_measurement_temperature 110
_cell_measurement_theta_max 33.22
_cell_measurement_theta_min 2.52
_cell_volume 7014(3)
_computing_cell_refinement SAINT
_computing_data_collection Apex2
_computing_data_reduction SAINT
_computing_molecular_graphics NRCVAX
_computing_publication_material cif2tables.py
_computing_structure_refinement SHELXL-2014
_computing_structure_solution SHELXT
_diffrn_ambient_temperature 110
_diffrn_detector 'CCD plate'
_diffrn_detector_type 'Bruker Apex2'
_diffrn_measured_fraction_theta_full 0.998
_diffrn_measured_fraction_theta_max 0.996
_diffrn_measurement_device '\k-geometry diffractometer'
_diffrn_measurement_device_type 'Bruker Kappa Axis Apex2'
_diffrn_measurement_method 'phi and omega scans'
_diffrn_radiation_type MoK\a
_diffrn_radiation_wavelength 0.71073
_diffrn_reflns_av_R_equivalents 0.0684
_diffrn_reflns_av_unetI/netI 0.0702
_diffrn_reflns_Laue_measured_fraction_full 0.998
_diffrn_reflns_Laue_measured_fraction_max 0.996
_diffrn_reflns_limit_h_max 59
_diffrn_reflns_limit_h_min -60
_diffrn_reflns_limit_k_max 21
_diffrn_reflns_limit_k_min -21
_diffrn_reflns_limit_l_max 43
_diffrn_reflns_limit_l_min -42
_diffrn_reflns_number 157762
_diffrn_reflns_point_group_measured_fraction_full 0.998
_diffrn_reflns_point_group_measured_fraction_max 0.996
_diffrn_reflns_theta_full 25.242
_diffrn_reflns_theta_max 39.468
_diffrn_reflns_theta_min 3.051
_diffrn_source 'sealed tube'
_exptl_absorpt_coefficient_mu 8.023
_exptl_absorpt_correction_T_max 0.7477
_exptl_absorpt_correction_T_min 0.6704
_exptl_absorpt_correction_type multi-scan
_exptl_absorpt_process_details SADABS
_exptl_crystal_colour colourless
_exptl_crystal_density_diffrn 1.956
_exptl_crystal_description prism
_exptl_crystal_F_000 4008
_exptl_crystal_size_max 0.100
_exptl_crystal_size_mid 0.090
_exptl_crystal_size_min 0.078
_refine_diff_density_max 6.663
_refine_diff_density_min -3.118
_refine_diff_density_rms 0.308
_refine_ls_extinction_coef .
_refine_ls_extinction_method none
_refine_ls_goodness_of_fit_ref 1.036
_refine_ls_hydrogen_treatment constr
_refine_ls_matrix_type full
_refine_ls_number_parameters 446
_refine_ls_number_reflns 20934
_refine_ls_number_restraints 0
_refine_ls_restrained_S_all 1.036
_refine_ls_R_factor_all 0.0805
_refine_ls_R_factor_gt 0.0478
_refine_ls_shift/su_max 0.003
_refine_ls_shift/su_mean 0.000
_refine_ls_structure_factor_coef Fsqd
_refine_ls_weighting_details 'w=1/[\s^2^(Fo^2^)+(0.0274P)^2^+133.7771P] where P=(Fo^2^+2Fc^2^)/3'
_refine_ls_weighting_scheme calc
_refine_ls_wR_factor_gt 0.1020
_refine_ls_wR_factor_ref 0.1112
_reflns_Friedel_coverage 0.000
_reflns_Friedel_fraction_full .
_reflns_Friedel_fraction_max .
_reflns_number_gt 14602
_reflns_number_total 20934
_reflns_threshold_expression 'I > 2\s(I)'
_cod_data_source_file c5cc03136b3.cif
_cod_data_source_block complex_2
_cod_original_cell_volume 7015(3)
_cod_original_formula_sum 'C17.75 H24 N2 O3.50 Pt'
_cod_database_code 7117310
_shelx_shelxl_version_number 2014/7
_shelx_space_group_comment
;
The symmetry employed for this shelxl refinement is uniquely defined
by the following loop, which should always be used as a source of
symmetry information in preference to the above space-group names.
They are only intended as comments.
;
_shelx_estimated_absorpt_t_min 0.501
_shelx_estimated_absorpt_t_max 0.573

loop_
_space_group_symop_operation_xyz
'x, y, z'
'-x, y, -z+1/2'
'x+1/2, y+1/2, z'
'-x+1/2, y+1/2, -z+1/2'
'-x, -y, -z'
'x, -y, z-1/2'
'-x+1/2, -y+1/2, -z'
'x+1/2, -y+1/2, z-1/2'

loop_
_atom_site_label
_atom_site_type_symbol
_atom_site_fract_x
_atom_site_fract_y
_atom_site_fract_z
_atom_site_U_iso_or_equiv
_atom_site_adp_type
_atom_site_occupancy
_atom_site_site_symmetry_order
_atom_site_calc_flag
_atom_site_refinement_flags_posn
_atom_site_refinement_flags_adp
_atom_site_refinement_flags_occupancy
_atom_site_disorder_assembly
_atom_site_disorder_group
Pt1 Pt 0.66373(2) 0.50707(2) 0.47853(2) 0.01266(3) Uani 1 1 d . . . . .
O1A O 0.62106(15) 0.3766(3) 0.4075(2) 0.0218(7) Uani 1 1 d . . . . .
H1A H 0.5881 0.3919 0.3646 0.033 Uiso 1 1 d R U . . .
O2A O 0.70342(14) 0.6402(3) 0.5484(2) 0.0190(6) Uani 1 1 d . . . . .
N1A N 0.67666(16) 0.4094(3) 0.5657(2) 0.0146(6) Uani 1 1 d . . . . .
N2A N 0.74521(15) 0.4229(3) 0.5440(2) 0.0133(6) Uani 1 1 d . . . . .
H2A H 0.7363 0.3428 0.5291 0.016 Uiso 1 1 calc R U . . .
C1A C 0.6540(2) 0.5913(4) 0.3968(3) 0.0207(9) Uani 1 1 d . . . . .
H1A1 H 0.6681 0.6670 0.4149 0.031 Uiso 1 1 calc R U . . .
H1A2 H 0.6147 0.5937 0.3489 0.031 Uiso 1 1 calc R U . . .
H1A3 H 0.6747 0.5537 0.3873 0.031 Uiso 1 1 calc R U . . .
C2A C 0.59237(19) 0.5815(4) 0.4333(3) 0.0188(8) Uani 1 1 d . . . . .
H2A1 H 0.5778 0.5440 0.4521 0.028 Uiso 1 1 calc R U . . .
H2A2 H 0.5652 0.5770 0.3768 0.028 Uiso 1 1 calc R U . . .
H2A3 H 0.5996 0.6596 0.4491 0.028 Uiso 1 1 calc R U . . .
C3A C 0.6368(2) 0.3696(4) 0.5605(3) 0.0189(8) Uani 1 1 d . . . . .
H3A H 0.5994 0.3888 0.5170 0.023 Uiso 1 1 calc R U . . .
C4A C 0.6489(2) 0.3012(4) 0.6171(3) 0.0215(9) Uani 1 1 d . . . . .
H4A H 0.6202 0.2746 0.6128 0.026 Uiso 1 1 calc R U . . .
C5A C 0.7027(2) 0.2731(4) 0.6790(3) 0.0204(9) Uani 1 1 d . . . . .
H5A H 0.7118 0.2265 0.7183 0.025 Uiso 1 1 calc R U . . .
C6A C 0.74438(19) 0.3127(4) 0.6846(3) 0.0176(8) Uani 1 1 d . . . . .
H6A H 0.7819 0.2933 0.7274 0.021 Uiso 1 1 calc R U . . .
C7A C 0.72975(18) 0.3814(3) 0.6261(2) 0.0139(7) Uani 1 1 d . . . . .
C8A C 0.77067(19) 0.4286(4) 0.6254(2) 0.0150(7) Uani 1 1 d . . . . .
H8A H 0.8047 0.3814 0.6588 0.018 Uiso 1 1 calc R U . . .
C9A C 0.7866(2) 0.5457(4) 0.6567(3) 0.0169(8) Uani 1 1 d . . . . .
H9A H 0.8221 0.5566 0.7070 0.020 Uiso 1 1 calc R U . . .
C10A C 0.75429(19) 0.6356(4) 0.6189(3) 0.0158(7) Uani 1 1 d . . . . .
C11A C 0.7744(2) 0.7502(4) 0.6539(3) 0.0220(9) Uani 1 1 d . . . . .
H11A H 0.7746 0.7976 0.6210 0.033 Uiso 1 1 calc R U . . .
H11B H 0.8119 0.7452 0.7055 0.033 Uiso 1 1 calc R U . . .
H11C H 0.7497 0.7821 0.6579 0.033 Uiso 1 1 calc R U . . .
C12A C 0.78393(18) 0.4525(4) 0.5380(2) 0.0143(7) Uani 1 1 d . . . . .
C13A C 0.81732(18) 0.3678(4) 0.5486(3) 0.0151(7) Uani 1 1 d . . . . .
O3A O 0.81283(14) 0.2652(3) 0.5668(2) 0.0173(6) Uani 1 1 d . . . . .
H31A H 0.8357 0.2172 0.5759 0.026 Uiso 1 1 d R U . . .
C14A C 0.8540(2) 0.3922(4) 0.5412(3) 0.0206(9) Uani 1 1 d . . . . .
H14A H 0.8764 0.3351 0.5476 0.025 Uiso 1 1 calc R U . . .
C15A C 0.8580(2) 0.4988(5) 0.5247(3) 0.0227(9) Uani 1 1 d . . . . .
H15A H 0.8829 0.5149 0.5195 0.027 Uiso 1 1 calc R U . . .
C16A C 0.8254(2) 0.5834(4) 0.5156(3) 0.0198(8) Uani 1 1 d . . . . .
H16A H 0.8284 0.6569 0.5046 0.024 Uiso 1 1 calc R U . . .
C17A C 0.78859(19) 0.5603(4) 0.5226(3) 0.0175(8) Uani 1 1 d . . . . .
H17A H 0.7667 0.6179 0.5169 0.021 Uiso 1 1 calc R U . . .
Pt2 Pt 0.55069(2) 0.24219(2) 0.14241(2) 0.01329(3) Uani 1 1 d . . . . .
O1B O 0.51246(19) 0.3705(3) 0.1424(2) 0.0296(9) Uani 1 1 d . . . . .
H1B H 0.5080 0.4223 0.1139 0.044 Uiso 0.5 1 d R U P . .
H1B' H 0.5089 0.3883 0.1734 0.044 Uiso 0.5 1 d R U P . .
O2B O 0.58962(15) 0.1108(3) 0.1465(2) 0.0180(6) Uani 1 1 d . . . . .
N1B N 0.62525(17) 0.3418(3) 0.2081(2) 0.0175(7) Uani 1 1 d . . . . .
N2B N 0.54338(15) 0.3217(3) 0.0513(2) 0.0138(6) Uani 1 1 d . . . . .
H2B H 0.5355 0.4017 0.0511 0.017 Uiso 1 1 calc R U . . .
C1B C 0.4792(2) 0.1535(5) 0.0749(3) 0.0242(10) Uani 1 1 d . . . . .
H1B1 H 0.4633 0.1567 0.0969 0.036 Uiso 1 1 calc R U . . .
H1B2 H 0.4869 0.0761 0.0726 0.036 Uiso 1 1 calc R U . . .
H1B3 H 0.4529 0.1850 0.0227 0.036 Uiso 1 1 calc R U . . .
C2B C 0.5669(2) 0.1734(4) 0.2341(3) 0.0206(9) Uani 1 1 d . . . . .
H2B1 H 0.6008 0.2058 0.2823 0.031 Uiso 1 1 calc R U . . .
H2B2 H 0.5716 0.0931 0.2346 0.031 Uiso 1 1 calc R U . . .
H2B3 H 0.5359 0.1883 0.2293 0.031 Uiso 1 1 calc R U . . .
C3B C 0.6574(2) 0.3785(4) 0.2811(3) 0.0225(9) Uani 1 1 d . . . . .
H3B H 0.6477 0.3601 0.3087 0.027 Uiso 1 1 calc R U . . .
C4B C 0.7041(2) 0.4420(4) 0.3172(3) 0.0245(10) Uani 1 1 d . . . . .
H4B H 0.7265 0.4659 0.3691 0.029 Uiso 1 1 calc R U . . .
C5B C 0.7174(2) 0.4699(4) 0.2760(3) 0.0230(9) Uani 1 1 d . . . . .
H5B H 0.7489 0.5144 0.2992 0.028 Uiso 1 1 calc R U . . .
C6B C 0.6844(2) 0.4324(4) 0.2006(3) 0.0199(8) Uani 1 1 d . . . . .
H6B H 0.6932 0.4507 0.1718 0.024 Uiso 1 1 calc R U . . .
C7B C 0.63854(19) 0.3681(3) 0.1681(3) 0.0155(7) Uani 1 1 d . . . . .
C8B C 0.60250(18) 0.3183(4) 0.0887(3) 0.0154(7) Uani 1 1 d . . . . .
H8B H 0.6057 0.3642 0.0574 0.018 Uiso 1 1 calc R U . . .
C9B C 0.62150(19) 0.2022(4) 0.0945(3) 0.0161(7) Uani 1 1 d . . . . .
H9B H 0.6396 0.1901 0.0776 0.019 Uiso 1 1 calc R U . . .
C10B C 0.61489(18) 0.1140(4) 0.1218(2) 0.0152(7) Uani 1 1 d . . . . .
C11B C 0.6366(2) 0.0014(4) 0.1270(3) 0.0201(8) Uani 1 1 d . . . . .
H11D H 0.6628 -0.0243 0.1808 0.030 Uiso 1 1 calc R U . . .
H11E H 0.6555 0.0062 0.1094 0.030 Uiso 1 1 calc R U . . .
H11F H 0.6058 -0.0511 0.0944 0.030 Uiso 1 1 calc R U . . .
C12B C 0.50491(18) 0.2894(4) -0.0294(2) 0.0147(7) Uani 1 1 d . . . . .
C13B C 0.48435(18) 0.3730(4) -0.0843(3) 0.0152(7) Uani 1 1 d . . . . .
O3B O 0.50097(14) 0.4786(3) -0.05886(19) 0.0159(6) Uani 1 1 d . . . . .
H31B H 0.4965 0.5304 -0.0874 0.024 Uiso 0.5 1 d R U P . .
H32B H 0.5004 0.4911 -0.0242 0.024 Uiso 0.5 1 d R U P . .
C14B C 0.4475(2) 0.3460(4) -0.1627(3) 0.0204(9) Uani 1 1 d . . . . .
H14B H 0.4332 0.4026 -0.2000 0.025 Uiso 1 1 calc R U . . .
C15B C 0.43190(18) 0.2358(4) -0.1860(3) 0.0200(8) Uani 1 1 d . . . . .
H15B H 0.4066 0.2174 -0.2394 0.024 Uiso 1 1 calc R U . . .
C16B C 0.4535(2) 0.1526(4) -0.1311(3) 0.0215(9) Uani 1 1 d . . . . .
H16B H 0.4434 0.0774 -0.1470 0.026 Uiso 1 1 calc R U . . .
C17B C 0.4899(2) 0.1797(4) -0.0527(3) 0.0185(8) Uani 1 1 d . . . . .
H17B H 0.5043 0.1230 -0.0155 0.022 Uiso 1 1 calc R U . . .
O1S O 0.5000 0.6766(5) 0.2500 0.0386(15) Uani 1 2 d S T P . .
C1S C 0.5000 0.7783(7) 0.2500 0.0293(16) Uani 1 2 d S T P . .
C2S C 0.5472(3) 0.8435(6) 0.3182(4) 0.053(2) Uani 1 1 d . . . . .
H2S1 H 0.5385 0.8684 0.3475 0.079 Uiso 1 1 calc R U . . .
H2S2 H 0.5538 0.9081 0.3008 0.079 Uiso 1 1 calc R U . . .
H2S3 H 0.5804 0.7969 0.3512 0.079 Uiso 1 1 calc R U . . .
O1W O 0.5000 0.4327(6) 0.2500 0.095(4) Uani 1 2 d S T P . .
H1WA H 0.5000 0.5041 0.2500 0.143 Uiso 1 2 d R U P . .
H1WB H 0.5035 0.4151 0.2190 0.143 Uiso 0.5 1 d R U P . .

loop_
_atom_site_aniso_label
_atom_site_aniso_U_11
_atom_site_aniso_U_22
_atom_site_aniso_U_33
_atom_site_aniso_U_23
_atom_site_aniso_U_13
_atom_site_aniso_U_12
Pt1 0.01290(6) 0.01141(7) 0.01501(6) 0.00087(5) 0.01019(5) 0.00238(5)
O1A 0.0194(16) 0.0146(14) 0.0199(16) -0.0023(11) 0.0093(14) 0.0033(12)
O2A 0.0197(15) 0.0129(14) 0.0229(16) -0.0007(11) 0.0142(14) 0.0013(11)
N1A 0.0149(16) 0.0135(15) 0.0176(16) -0.0009(12) 0.0121(14) -0.0011(12)
N2A 0.0136(15) 0.0103(14) 0.0175(16) 0.0005(11) 0.0113(14) 0.0013(11)
C1A 0.021(2) 0.025(2) 0.021(2) 0.0055(17) 0.0167(19) 0.0056(17)
C2A 0.0164(19) 0.018(2) 0.023(2) 0.0014(15) 0.0138(18) 0.0040(15)
C3A 0.0149(19) 0.018(2) 0.024(2) 0.0008(15) 0.0134(18) -0.0011(15)
C4A 0.029(2) 0.0155(19) 0.032(3) -0.0025(17) 0.025(2) -0.0046(17)
C5A 0.025(2) 0.019(2) 0.025(2) 0.0016(16) 0.021(2) 0.0013(17)
C6A 0.0170(19) 0.0172(19) 0.020(2) 0.0015(15) 0.0134(17) 0.0000(15)
C7A 0.0153(17) 0.0129(17) 0.0160(18) 0.0005(13) 0.0118(16) 0.0017(13)
C8A 0.0159(18) 0.0154(18) 0.0147(17) 0.0011(13) 0.0110(16) 0.0015(14)
C9A 0.020(2) 0.0162(18) 0.0174(19) -0.0024(14) 0.0142(17) -0.0029(15)
C10A 0.0191(19) 0.0148(18) 0.0183(19) -0.0023(14) 0.0148(17) -0.0009(14)
C11A 0.023(2) 0.017(2) 0.025(2) -0.0044(16) 0.0164(19) -0.0051(17)
C12A 0.0128(17) 0.0176(18) 0.0159(18) 0.0004(13) 0.0112(15) 0.0011(14)
C13A 0.0137(17) 0.0157(18) 0.0161(18) -0.0004(13) 0.0104(15) 0.0014(14)
O3A 0.0171(14) 0.0127(13) 0.0231(15) 0.0007(11) 0.0143(13) 0.0034(11)
C14A 0.017(2) 0.026(2) 0.022(2) 0.0001(17) 0.0151(18) 0.0014(17)
C15A 0.021(2) 0.031(3) 0.028(2) -0.0024(19) 0.021(2) -0.0028(19)
C16A 0.018(2) 0.017(2) 0.025(2) 0.0029(16) 0.0149(19) -0.0010(15)
C17A 0.0178(19) 0.0156(19) 0.021(2) 0.0024(14) 0.0139(17) 0.0016(15)
Pt2 0.01492(7) 0.01237(7) 0.01547(7) 0.00283(5) 0.01163(6) 0.00224(5)
O1B 0.047(2) 0.0215(17) 0.036(2) 0.0127(15) 0.035(2) 0.0170(17)
O2B 0.0226(16) 0.0140(14) 0.0252(16) 0.0024(11) 0.0196(15) 0.0031(12)
N1B 0.0207(18) 0.0140(16) 0.0161(16) -0.0015(12) 0.0122(15) -0.0019(13)
N2B 0.0142(15) 0.0126(15) 0.0142(15) 0.0021(11) 0.0097(13) 0.0024(12)
C1B 0.017(2) 0.028(2) 0.028(2) 0.0029(19) 0.015(2) -0.0020(18)
C2B 0.023(2) 0.022(2) 0.020(2) 0.0066(16) 0.0156(19) 0.0040(17)
C3B 0.029(2) 0.020(2) 0.021(2) -0.0032(16) 0.018(2) -0.0018(18)
C4B 0.026(2) 0.020(2) 0.021(2) -0.0059(16) 0.014(2) -0.0027(18)
C5B 0.017(2) 0.019(2) 0.025(2) -0.0031(16) 0.0111(18) -0.0002(16)
C6B 0.021(2) 0.0145(19) 0.022(2) 0.0000(15) 0.0142(19) -0.0025(15)
C7B 0.0169(19) 0.0112(17) 0.0159(18) 0.0005(13) 0.0105(16) -0.0012(14)
C8B 0.0142(18) 0.0182(19) 0.0172(18) 0.0000(14) 0.0122(16) -0.0012(14)
C9B 0.0163(18) 0.0173(19) 0.0179(19) 0.0008(14) 0.0131(16) 0.0005(15)
C10B 0.0114(17) 0.0171(18) 0.0148(18) -0.0007(13) 0.0083(15) 0.0015(14)
C11B 0.020(2) 0.0163(19) 0.028(2) 0.0024(16) 0.0176(19) 0.0056(16)
C12B 0.0131(17) 0.0156(18) 0.0152(17) 0.0002(13) 0.0097(15) 0.0011(14)
C13B 0.0130(17) 0.0163(18) 0.0172(18) 0.0036(14) 0.0108(16) 0.0035(14)
O3B 0.0218(15) 0.0126(13) 0.0186(14) 0.0001(10) 0.0160(13) 0.0001(11)
C14B 0.018(2) 0.024(2) 0.017(2) 0.0028(16) 0.0111(17) 0.0020(17)
C15B 0.0109(17) 0.028(2) 0.0141(18) -0.0006(15) 0.0061(15) 0.0000(16)
C16B 0.019(2) 0.018(2) 0.024(2) -0.0049(16) 0.0136(19) -0.0048(16)
C17B 0.0179(19) 0.0171(19) 0.019(2) 0.0022(15) 0.0123(17) 0.0008(15)
O1S 0.041(4) 0.031(3) 0.032(3) 0.000 0.021(3) 0.000
C1S 0.025(4) 0.033(4) 0.024(3) 0.000 0.015(3) 0.000
C2S 0.045(4) 0.034(4) 0.036(4) -0.004(3) 0.012(3) -0.005(3)
O1W 0.206(13) 0.028(4) 0.048(5) 0.000 0.087(7) 0.000

loop_
_atom_type_symbol
_atom_type_description
_atom_type_scat_dispersion_real
_atom_type_scat_dispersion_imag
_atom_type_scat_source
C C 0.0033 0.0016 'International Tables Vol C Tables 4.2.6.8 and 6.1.1.4'
H H 0.0000 0.0000 'International Tables Vol C Tables 4.2.6.8 and 6.1.1.4'
N N 0.0061 0.0033 'International Tables Vol C Tables 4.2.6.8 and 6.1.1.4'
O O 0.0106 0.0060 'International Tables Vol C Tables 4.2.6.8 and 6.1.1.4'
Pt Pt -1.7033 8.3905 'International Tables Vol C Tables 4.2.6.8 and 6.1.1.4'

loop_
_geom_angle_atom_site_label_1
_geom_angle_atom_site_label_2
_geom_angle_atom_site_label_3
_geom_angle
_geom_angle_site_symmetry_1
_geom_angle_site_symmetry_3
O1A Pt1 O2A 177.47(14) . .
O1A Pt1 C1A 91.61(19) . .
O2A Pt1 C1A 88.72(19) . .
O1A Pt1 C2A 90.60(17) . .
O2A Pt1 C2A 86.93(17) . .
C1A Pt1 C2A 85.7(2) . .
O1A Pt1 N1A 86.72(15) . .
O2A Pt1 N1A 93.08(14) . .
C1A Pt1 N1A 176.59(17) . .
C2A Pt1 N1A 97.28(17) . .
O1A Pt1 N2A 92.59(14) . .
O2A Pt1 N2A 89.80(14) . .
C1A Pt1 N2A 101.67(17) . .
C2A Pt1 N2A 171.88(17) . .
N1A Pt1 N2A 75.46(14) . .
Pt1 O1A H1A 114.6 . .
C10A O2A Pt1 123.3(3) . .
C3A N1A C7A 119.9(4) . .
C3A N1A Pt1 125.9(3) . .
C7A N1A Pt1 114.0(3) . .
C12A N2A C8A 112.4(3) . .
C12A N2A Pt1 124.2(3) . .
C8A N2A Pt1 101.9(2) . .
C12A N2A H2A 105.6 . .
C8A N2A H2A 105.6 . .
Pt1 N2A H2A 105.6 . .
Pt1 C1A H1A1 109.5 . .
Pt1 C1A H1A2 109.5 . .
H1A1 C1A H1A2 109.5 . .
Pt1 C1A H1A3 109.5 . .
H1A1 C1A H1A3 109.5 . .
H1A2 C1A H1A3 109.5 . .
Pt1 C2A H2A1 109.5 . .
Pt1 C2A H2A2 109.5 . .
H2A1 C2A H2A2 109.5 . .
Pt1 C2A H2A3 109.5 . .
H2A1 C2A H2A3 109.5 . .
H2A2 C2A H2A3 109.5 . .
N1A C3A C4A 121.8(4) . .
N1A C3A H3A 119.1 . .
C4A C3A H3A 119.1 . .
C5A C4A C3A 118.6(5) . .
C5A C4A H4A 120.7 . .
C3A C4A H4A 120.7 . .
C4A C5A C6A 120.2(4) . .
C4A C5A H5A 119.9 . .
C6A C5A H5A 119.9 . .
C7A C6A C5A 118.6(4) . .
C7A C6A H6A 120.7 . .
C5A C6A H6A 120.7 . .
N1A C7A C6A 120.9(4) . .
N1A C7A C8A 115.5(4) . .
C6A C7A C8A 123.6(4) . .
N2A C8A C7A 107.6(4) . .
N2A C8A C9A 112.2(3) . .
C7A C8A C9A 111.0(4) . .
N2A C8A H8A 108.7 . .
C7A C8A H8A 108.7 . .
C9A C8A H8A 108.7 . .
C10A C9A C8A 125.2(4) . .
C10A C9A H9A 117.4 . .
C8A C9A H9A 117.4 . .
O2A C10A C9A 127.8(4) . .
O2A C10A C11A 110.7(4) . .
C9A C10A C11A 121.4(4) . .
C10A C11A H11A 109.5 . .
C10A C11A H11B 109.5 . .
H11A C11A H11B 109.5 . .
C10A C11A H11C 109.5 . .
H11A C11A H11C 109.5 . .
H11B C11A H11C 109.5 . .
C17A C12A C13A 120.3(4) . .
C17A C12A N2A 122.1(4) . .
C13A C12A N2A 117.6(4) . .
O3A C13A C14A 122.8(4) . .
O3A C13A C12A 117.9(4) . .
C14A C13A C12A 119.4(4) . .
C13A O3A H31A 114.6 . .
C15A C14A C13A 120.3(4) . .
C15A C14A H14A 119.8 . .
C13A C14A H14A 119.8 . .
C14A C15A C16A 120.2(4) . .
C14A C15A H15A 119.9 . .
C16A C15A H15A 119.9 . .
C17A C16A C15A 120.2(4) . .
C17A C16A H16A 119.9 . .
C15A C16A H16A 119.9 . .
C16A C17A C12A 119.7(4) . .
C16A C17A H17A 120.2 . .
C12A C17A H17A 120.2 . .
O1B Pt2 O2B 177.37(14) . .
O1B Pt2 C1B 90.2(2) . .
O2B Pt2 C1B 89.61(19) . .
O1B Pt2 C2B 90.15(18) . .
O2B Pt2 C2B 87.22(17) . .
C1B Pt2 C2B 86.0(2) . .
O1B Pt2 N1B 89.41(17) . .
O2B Pt2 N1B 90.95(15) . .
C1B Pt2 N1B 176.45(18) . .
C2B Pt2 N1B 97.58(18) . .
O1B Pt2 N2B 92.04(14) . .
O2B Pt2 N2B 90.57(13) . .
C1B Pt2 N2B 100.24(18) . .
C2B Pt2 N2B 173.42(17) . .
N1B Pt2 N2B 76.25(14) . .
Pt2 O1B H1B 108.4 . .
Pt2 O1B H1B' 131.7 . .
H1B O1B H1B' 117.2 . .
C10B O2B Pt2 123.3(3) . .
C3B N1B C7B 119.3(4) . .
C3B N1B Pt2 127.3(3) . .
C7B N1B Pt2 113.4(3) . .
C12B N2B C8B 111.8(3) . .
C12B N2B Pt2 125.7(3) . .
C8B N2B Pt2 101.6(2) . .
C12B N2B H2B 105.4 . .
C8B N2B H2B 105.4 . .
Pt2 N2B H2B 105.4 . .
Pt2 C1B H1B1 109.5 . .
Pt2 C1B H1B2 109.5 . .
H1B1 C1B H1B2 109.5 . .
Pt2 C1B H1B3 109.5 . .
H1B1 C1B H1B3 109.5 . .
H1B2 C1B H1B3 109.5 . .
Pt2 C2B H2B1 109.5 . .
Pt2 C2B H2B2 109.5 . .
H2B1 C2B H2B2 109.5 . .
Pt2 C2B H2B3 109.5 . .
H2B1 C2B H2B3 109.5 . .
H2B2 C2B H2B3 109.5 . .
N1B C3B C4B 122.3(5) . .
N1B C3B H3B 118.8 . .
C4B C3B H3B 118.8 . .
C5B C4B C3B 118.4(5) . .
C5B C4B H4B 120.8 . .
C3B C4B H4B 120.8 . .
C4B C5B C6B 119.6(5) . .
C4B C5B H5B 120.2 . .
C6B C5B H5B 120.2 . .
C7B C6B C5B 119.1(5) . .
C7B C6B H6B 120.5 . .
C5B C6B H6B 120.5 . .
N1B C7B C6B 121.3(4) . .
N1B C7B C8B 116.0(4) . .
C6B C7B C8B 122.7(4) . .
C7B C8B C9B 109.7(4) . .
C7B C8B N2B 108.2(3) . .
C9B C8B N2B 112.2(4) . .
C7B C8B H8B 108.9 . .
C9B C8B H8B 108.9 . .
N2B C8B H8B 108.9 . .
C10B C9B C8B 125.2(4) . .
C10B C9B H9B 117.4 . .
C8B C9B H9B 117.4 . .
O2B C10B C9B 127.8(4) . .
O2B C10B C11B 111.0(4) . .
C9B C10B C11B 121.2(4) . .
C10B C11B H11D 109.5 . .
C10B C11B H11E 109.5 . .
H11D C11B H11E 109.5 . .
C10B C11B H11F 109.5 . .
H11D C11B H11F 109.5 . .
H11E C11B H11F 109.5 . .
C17B C12B C13B 120.0(4) . .
C17B C12B N2B 122.2(4) . .
C13B C12B N2B 117.8(4) . .
O3B C13B C14B 122.0(4) . .
O3B C13B C12B 118.1(4) . .
C14B C13B C12B 119.9(4) . .
C13B O3B H31B 122.2 . .
C13B O3B H32B 108.8 . .
H31B O3B H32B 122.5 . .
C15B C14B C13B 119.9(4) . .
C15B C14B H14B 120.1 . .
C13B C14B H14B 120.1 . .
C14B C15B C16B 120.1(4) . .
C14B C15B H15B 120.0 . .
C16B C15B H15B 120.0 . .
C15B C16B C17B 120.1(4) . .
C15B C16B H16B 120.0 . .
C17B C16B H16B 120.0 . .
C12B C17B C16B 120.0(4) . .
C12B C17B H17B 120.0 . .
C16B C17B H17B 120.0 . .
O1S C1S C2S 121.9(4) . .
O1S C1S C2S 121.9(4) . 2_655
C2S C1S C2S 116.2(8) . 2_655
C1S C2S H2S1 109.5 . .
C1S C2S H2S2 109.5 . .
H2S1 C2S H2S2 109.5 . .
C1S C2S H2S3 109.5 . .
H2S1 C2S H2S3 109.5 . .
H2S2 C2S H2S3 109.5 . .
H1WA O1W H1WB 104.3 . .

loop_
_geom_bond_atom_site_label_1
_geom_bond_atom_site_label_2
_geom_bond_distance
_geom_bond_site_symmetry_2
Pt1 O1A 2.011(3) .
Pt1 O2A 2.016(3) .
Pt1 C1A 2.027(5) .
Pt1 C2A 2.030(4) .
Pt1 N1A 2.169(4) .
Pt1 N2A 2.241(4) .
O1A H1A 0.8600 .
O2A C10A 1.332(6) .
N1A C3A 1.345(6) .
N1A C7A 1.345(6) .
N2A C12A 1.450(6) .
N2A C8A 1.499(6) .
N2A H2A 1.0000 .
C1A H1A1 0.9800 .
C1A H1A2 0.9800 .
C1A H1A3 0.9800 .
C2A H2A1 0.9800 .
C2A H2A2 0.9800 .
C2A H2A3 0.9800 .
C3A C4A 1.390(7) .
C3A H3A 0.9500 .
C4A C5A 1.365(8) .
C4A H4A 0.9500 .
C5A C6A 1.395(7) .
C5A H5A 0.9500 .
C6A C7A 1.395(6) .
C6A H6A 0.9500 .
C7A C8A 1.500(6) .
C8A C9A 1.511(6) .
C8A H8A 1.0000 .
C9A C10A 1.345(6) .
C9A H9A 0.9500 .
C10A C11A 1.511(6) .
C11A H11A 0.9800 .
C11A H11B 0.9800 .
C11A H11C 0.9800 .
C12A C17A 1.389(6) .
C12A C13A 1.404(6) .
C13A O3A 1.355(5) .
C13A C14A 1.394(6) .
O3A H31A 0.8600 .
C14A C15A 1.379(7) .
C14A H14A 0.9500 .
C15A C16A 1.398(7) .
C15A H15A 0.9500 .
C16A C17A 1.389(7) .
C16A H16A 0.9500 .
C17A H17A 0.9500 .
Pt2 O1B 2.011(4) .
Pt2 O2B 2.013(3) .
Pt2 C1B 2.033(5) .
Pt2 C2B 2.045(5) .
Pt2 N1B 2.173(4) .
Pt2 N2B 2.244(4) .
O1B H1B 0.8601 .
O1B H1B' 0.8601 .
O2B C10B 1.334(5) .
N1B C3B 1.345(6) .
N1B C7B 1.350(6) .
N2B C12B 1.451(6) .
N2B C8B 1.509(6) .
N2B H2B 1.0000 .
C1B H1B1 0.9800 .
C1B H1B2 0.9800 .
C1B H1B3 0.9800 .
C2B H2B1 0.9800 .
C2B H2B2 0.9800 .
C2B H2B3 0.9800 .
C3B C4B 1.382(7) .
C3B H3B 0.9500 .
C4B C5B 1.381(8) .
C4B H4B 0.9500 .
C5B C6B 1.389(7) .
C5B H5B 0.9500 .
C6B C7B 1.383(6) .
C6B H6B 0.9500 .
C7B C8B 1.504(6) .
C8B C9B 1.504(6) .
C8B H8B 1.0000 .
C9B C10B 1.346(6) .
C9B H9B 0.9500 .
C10B C11B 1.506(6) .
C11B H11D 0.9800 .
C11B H11E 0.9800 .
C11B H11F 0.9800 .
C12B C17B 1.388(6) .
C12B C13B 1.404(6) .
C13B O3B 1.353(5) .
C13B C14B 1.397(6) .
O3B H31B 0.8601 .
O3B H32B 0.8600 .
C14B C15B 1.395(7) .
C14B H14B 0.9500 .
C15B C16B 1.396(7) .
C15B H15B 0.9500 .
C16B C17B 1.398(7) .
C16B H16B 0.9500 .
C17B H17B 0.9500 .
O1S C1S 1.226(11) .
C1S C2S 1.486(8) .
C1S C2S 1.486(8) 2_655
C2S H2S1 0.9800 .
C2S H2S2 0.9800 .
C2S H2S3 0.9800 .
O1W H1WA 0.8600 .
O1W H1WB 0.8600 .

loop_
_geom_hbond_atom_site_label_D
_geom_hbond_atom_site_label_H
_geom_hbond_atom_site_label_A
_geom_hbond_distance_DH
_geom_hbond_distance_HA
_geom_hbond_distance_DA
_geom_hbond_angle_DHA
_geom_hbond_site_symmetry_A
O1A H1A O1W 0.86 2.30 3.155(4) 180.0 .
N2A H2A O3A 1.00 2.11 2.971(5) 143.0 7_656
O3A H31A O1A 0.86 1.66 2.517(5) 179.2 7_656
O1B H1B O3B 0.86 1.65 2.508(5) 179.7 5_665
O1B H1B' O1W 0.86 2.13 2.991(4) 179.8 .
N2B H2B O3B 1.00 1.98 2.902(5) 151.8 5_665
O3B H31B O1B 0.86 1.65 2.508(5) 179.7 5_665
O3B H32B O3B 0.86 2.06 2.924(6) 179.9 5_665
O1W H1WA O1S 0.86 2.08 2.940(10) 180.0 .
O1W H1WB O1B 0.86 2.13 2.991(4) 179.7 .

loop_
_geom_torsion_atom_site_label_1
_geom_torsion_atom_site_label_2
_geom_torsion_atom_site_label_3
_geom_torsion_atom_site_label_4
_geom_torsion
_geom_torsion_site_symmetry_1
_geom_torsion_site_symmetry_2
_geom_torsion_site_symmetry_3
_geom_torsion_site_symmetry_4
C7A N1A C3A C4A 1.3(7) . . . .
Pt1 N1A C3A C4A 175.5(3) . . . .
N1A C3A C4A C5A -0.7(7) . . . .
C3A C4A C5A C6A 0.0(7) . . . .
C4A C5A C6A C7A 0.2(7) . . . .
C3A N1A C7A C6A -1.1(6) . . . .
Pt1 N1A C7A C6A -175.9(3) . . . .
C3A N1A C7A C8A 178.9(4) . . . .
Pt1 N1A C7A C8A 4.1(5) . . . .
C5A C6A C7A N1A 0.3(7) . . . .
C5A C6A C7A C8A -179.7(4) . . . .
C12A N2A C8A C7A -172.2(3) . . . .
Pt1 N2A C8A C7A 52.6(3) . . . .
C12A N2A C8A C9A 65.4(5) . . . .
Pt1 N2A C8A C9A -69.7(4) . . . .
N1A C7A C8A N2A -40.3(5) . . . .
C6A C7A C8A N2A 139.7(4) . . . .
N1A C7A C8A C9A 82.8(5) . . . .
C6A C7A C8A C9A -97.3(5) . . . .
N2A C8A C9A C10A 46.2(6) . . . .
C7A C8A C9A C10A -74.2(6) . . . .
Pt1 O2A C10A C9A -3.1(7) . . . .
Pt1 O2A C10A C11A 175.2(3) . . . .
C8A C9A C10A O2A -0.1(8) . . . .
C8A C9A C10A C11A -178.2(4) . . . .
C8A N2A C12A C17A -92.5(5) . . . .
Pt1 N2A C12A C17A 30.9(6) . . . .
C8A N2A C12A C13A 87.3(5) . . . .
Pt1 N2A C12A C13A -149.3(3) . . . .
C17A C12A C13A O3A 177.2(4) . . . .
N2A C12A C13A O3A -2.7(6) . . . .
C17A C12A C13A C14A -1.9(7) . . . .
N2A C12A C13A C14A 178.2(4) . . . .
O3A C13A C14A C15A -178.2(4) . . . .
C12A C13A C14A C15A 0.8(7) . . . .
C13A C14A C15A C16A 0.3(8) . . . .
C14A C15A C16A C17A -0.5(8) . . . .
C15A C16A C17A C12A -0.6(7) . . . .
C13A C12A C17A C16A 1.8(7) . . . .
N2A C12A C17A C16A -178.4(4) . . . .
C7B N1B C3B C4B -0.5(7) . . . .
Pt2 N1B C3B C4B -179.8(4) . . . .
N1B C3B C4B C5B 1.1(8) . . . .
C3B C4B C5B C6B -1.0(8) . . . .
C4B C5B C6B C7B 0.3(7) . . . .
C3B N1B C7B C6B -0.3(7) . . . .
Pt2 N1B C7B C6B 179.2(3) . . . .
C3B N1B C7B C8B 176.5(4) . . . .
Pt2 N1B C7B C8B -4.1(5) . . . .
C5B C6B C7B N1B 0.4(7) . . . .
C5B C6B C7B C8B -176.2(4) . . . .
N1B C7B C8B C9B -83.0(5) . . . .
C6B C7B C8B C9B 93.8(5) . . . .
N1B C7B C8B N2B 39.8(5) . . . .
C6B C7B C8B N2B -143.5(4) . . . .
C12B N2B C8B C7B 172.0(3) . . . .
Pt2 N2B C8B C7B -51.6(3) . . . .
C12B N2B C8B C9B -66.8(4) . . . .
Pt2 N2B C8B C9B 69.6(3) . . . .
C7B C8B C9B C10B 71.9(6) . . . .
N2B C8B C9B C10B -48.4(6) . . . .
Pt2 O2B C10B C9B 3.6(7) . . . .
Pt2 O2B C10B C11B -176.0(3) . . . .
C8B C9B C10B O2B 2.0(8) . . . .
C8B C9B C10B C11B -178.5(4) . . . .
C8B N2B C12B C17B 88.3(5) . . . .
Pt2 N2B C12B C17B -35.3(6) . . . .
C8B N2B C12B C13B -89.4(5) . . . .
Pt2 N2B C12B C13B 147.0(3) . . . .
C17B C12B C13B O3B -178.7(4) . . . .
N2B C12B C13B O3B -0.9(6) . . . .
C17B C12B C13B C14B 1.8(7) . . . .
N2B C12B C13B C14B 179.5(4) . . . .
O3B C13B C14B C15B 179.6(4) . . . .
C12B C13B C14B C15B -0.9(7) . . . .
C13B C14B C15B C16B -0.7(7) . . . .
C14B C15B C16B C17B 1.3(7) . . . .
C13B C12B C17B C16B -1.1(7) . . . .
N2B C12B C17B C16B -178.8(4) . . . .
C15B C16B C17B C12B -0.4(7) . . . .
